data_4075596
loop_
_publ_author_name
'Braddock-Wilking, Janet'
'Corey, Joyce Y.'
'French, Lisa M.'
'Choi, Eunwoo'
'Speedie, Victoria J.'
'Rutherford, Michael F.'
'Yao, Shu'
'Xu, Huan'
'Rath, Nigam P.'

_publ_section_title
;
 Si&#x2212;H Bond Activation by (Ph3P)2Pt(\h2-C2H4) in Dihydrosilicon
 Tricycles that Also Contain O and N Heteroatoms
;
_journal_issue 16
_journal_name_full Organometallics
_journal_page_first 3974
_journal_paper_doi 10.1021/om060391b
_journal_volume 25
_journal_year 2006
_chemical_formula_sum 'C113.5 H95 O3 P3 Pt3 Si3'
_chemical_formula_weight 2269.35
_chemical_name_systematic
; 
 ? 
;
_space_group_IT_number 2
_symmetry_cell_setting triclinic
_symmetry_space_group_name_Hall '-P 1'
_symmetry_space_group_name_H-M 'P -1'
_atom_sites_solution_hydrogens geom
_atom_sites_solution_primary direct
_atom_sites_solution_secondary difmap
_audit_creation_method SHELXL-97
_cell_angle_alpha 85.9550(10)
_cell_angle_beta 78.6520(10)
_cell_angle_gamma 66.7710(10)
_cell_formula_units_Z 2
_cell_length_a 14.0065(3)
_cell_length_b 14.0128(3)
_cell_length_c 26.8447(6)
_cell_measurement_reflns_used 6567
_cell_measurement_temperature 165(2)
_cell_measurement_theta_max 24.09
_cell_measurement_theta_min 2.53
_cell_volume 4746.90(18)
_computing_cell_refinement 'Bruker SMART'
_computing_data_collection 'Bruker SMART'
_computing_data_reduction 'Bruker SAINT'
_computing_molecular_graphics 'Bruker-SHELXTL (Sheldrick, 2003)'
_computing_publication_material 'Bruker-SHELXTL (Sheldrick, 2003)'
_computing_structure_refinement 'Bruker-SHELXTL (Sheldrick, 2003)'
_computing_structure_solution 'Bruker-SHELXTL (Sheldrick, 2003)'
_diffrn_ambient_temperature 165(2)
_diffrn_measured_fraction_theta_full 0.988
_diffrn_measured_fraction_theta_max 0.988
_diffrn_measurement_device_type 'CCD area detector'
_diffrn_measurement_method 'phi and omega scans'
_diffrn_radiation_monochromator graphite
_diffrn_radiation_source 'normal-focus sealed tube'
_diffrn_radiation_type MoK\a
_diffrn_radiation_wavelength 0.71073
_diffrn_reflns_av_R_equivalents 0.1165
_diffrn_reflns_av_sigmaI/netI 0.2244
_diffrn_reflns_limit_h_max 17
_diffrn_reflns_limit_h_min -17
_diffrn_reflns_limit_k_max 17
_diffrn_reflns_limit_k_min -17
_diffrn_reflns_limit_l_max 33
_diffrn_reflns_limit_l_min -34
_diffrn_reflns_number 41852
_diffrn_reflns_theta_full 27.00
_diffrn_reflns_theta_max 27.00
_diffrn_reflns_theta_min 2.02
_exptl_absorpt_coefficient_mu 4.551
_exptl_absorpt_correction_T_max 0.7719
_exptl_absorpt_correction_T_min 0.4784
_exptl_absorpt_correction_type multi-scan
_exptl_absorpt_process_details sadabs
_exptl_crystal_colour red
_exptl_crystal_density_diffrn 1.588
_exptl_crystal_density_meas ?
_exptl_crystal_density_method 'not measured'
_exptl_crystal_description irregular
_exptl_crystal_F_000 2242
_exptl_crystal_size_max 0.19
_exptl_crystal_size_mid 0.10
_exptl_crystal_size_min 0.06
_refine_diff_density_max 1.584
_refine_diff_density_min -2.144
_refine_diff_density_rms 0.239
_refine_ls_extinction_method none
_refine_ls_goodness_of_fit_ref 0.957
_refine_ls_hydrogen_treatment noref
_refine_ls_matrix_type full
_refine_ls_number_parameters 1117
_refine_ls_number_reflns 20473
_refine_ls_number_restraints 0
_refine_ls_restrained_S_all 0.957
_refine_ls_R_factor_all 0.1735
_refine_ls_R_factor_gt 0.0570
_refine_ls_shift/su_max 0.001
_refine_ls_shift/su_mean 0.000
_refine_ls_structure_factor_coef Fsqd
_refine_ls_weighting_details 'calc w=1/[\s^2^(Fo^2^)+(0.0335P)^2^+0.0000P] where P=(Fo^2^+2Fc^2^)/3'
_refine_ls_weighting_scheme calc
_refine_ls_wR_factor_gt 0.0894
_refine_ls_wR_factor_ref 0.1238
_reflns_number_gt 9773
_reflns_number_total 20473
_reflns_threshold_expression >2sigma(I)
_cod_data_source_file om060391bsi20060508_030703.cif
_cod_data_source_block j11704
_cod_depositor_comments
;
The following automatic conversions were performed:

'_symmetry_cell_setting' value 'Triclinic' changed to 'triclinic'
according to /home/saulius/struct/CIF-dictionaries/cif_core.dic
dictionary named 'cif_core.dic' version 2.4.1 from 2010-06-29.

Automatic conversion script
Id: cif_fix_values 1715 2011-07-08 13:25:40Z adriana 

The following automatic conversions were performed:

'_exptl_crystal_density_meas' value 'no' was changed to '?' - the
value is perceived as not measured.

Automatic conversion script
Id: cif_fix_values 3008 2015-01-20 13:52:24Z robertas 
;
_cod_original_cell_volume 4746.91(18)
_cod_original_sg_symbol_H-M P-1
_cod_original_formula_sum 'C113.50 H95 O3 P3 Pt3 Si3'
_cod_database_code 4075596

loop_
_symmetry_equiv_pos_as_xyz
'x, y, z'
'-x, -y, -z'

loop_
_atom_site_label
_atom_site_type_symbol
_atom_site_fract_x
_atom_site_fract_y
_atom_site_fract_z
_atom_site_U_iso_or_equiv
_atom_site_adp_type
_atom_site_occupancy
_atom_site_symmetry_multiplicity
_atom_site_calc_flag
_atom_site_refinement_flags
_atom_site_disorder_assembly
_atom_site_disorder_group
Pt1 Pt 0.62783(3) 0.84009(3) 0.255342(17) 0.01914(12) Uani 1 1 d . . .
Pt2 Pt 0.75184(3) 0.65167(3) 0.289566(17) 0.01882(12) Uani 1 1 d . . .
Pt3 Pt 0.76911(3) 0.69160(3) 0.188281(17) 0.01926(12) Uani 1 1 d . . .
P1 P 0.5078(2) 1.0039(2) 0.26968(11) 0.0230(7) Uani 1 1 d . . .
P2 P 0.8133(2) 0.5292(2) 0.34704(11) 0.0232(7) Uani 1 1 d . . .
P3 P 0.8513(2) 0.6215(2) 0.11106(11) 0.0233(7) Uani 1 1 d . . .
Si1 Si 0.6247(2) 0.7871(2) 0.34163(12) 0.0229(8) Uani 1 1 d . . .
Si2 Si 0.9098(2) 0.5882(2) 0.22897(12) 0.0199(7) Uani 1 1 d . . .
Si3 Si 0.6553(2) 0.8544(2) 0.16550(12) 0.0234(8) Uani 1 1 d . . .
O1 O 0.5181(7) 0.8802(6) 0.4549(3) 0.044(2) Uani 1 1 d . . .
O2 O 1.1604(5) 0.5129(6) 0.2231(3) 0.035(2) Uani 1 1 d . . .
O3 O 0.5990(6) 0.9850(6) 0.0631(3) 0.036(2) Uani 1 1 d . . .
C1 C 0.6755(8) 0.8394(8) 0.3874(4) 0.022(3) Uani 1 1 d . . .
C2 C 0.7780(8) 0.8405(8) 0.3748(4) 0.028(3) Uani 1 1 d . . .
H2 H 0.8189 0.8155 0.3422 0.033 Uiso 1 1 calc R . .
C3 C 0.8223(9) 0.8769(9) 0.4081(5) 0.033(3) Uani 1 1 d . . .
C4 C 0.7592(11) 0.9141(9) 0.4554(5) 0.043(4) Uani 1 1 d . . .
H4 H 0.7857 0.9405 0.4788 0.052 Uiso 1 1 calc R . .
C5 C 0.6604(10) 0.9133(10) 0.4687(5) 0.040(3) Uani 1 1 d . . .
H5 H 0.6191 0.9386 0.5011 0.048 Uiso 1 1 calc R . .
C6 C 0.6199(10) 0.8760(9) 0.4352(4) 0.031(3) Uani 1 1 d . . .
C7 C 0.4652(9) 0.8333(9) 0.4331(4) 0.032(3) Uani 1 1 d . . .
C8 C 0.3737(9) 0.8356(10) 0.4642(5) 0.044(4) Uani 1 1 d . . .
H8 H 0.3504 0.8699 0.4962 0.053 Uiso 1 1 calc R . .
C9 C 0.3171(10) 0.7877(11) 0.4481(5) 0.053(4) Uani 1 1 d . . .
H9 H 0.2546 0.7878 0.4697 0.064 Uiso 1 1 calc R . .
C10 C 0.3487(9) 0.7379(10) 0.4001(5) 0.039(3) Uani 1 1 d . . .
C11 C 0.4413(9) 0.7409(8) 0.3690(4) 0.030(3) Uani 1 1 d . . .
H11 H 0.4636 0.7093 0.3363 0.036 Uiso 1 1 calc R . .
C12 C 0.5018(8) 0.7888(8) 0.3847(4) 0.025(3) Uani 1 1 d . . .
C13 C 0.9323(9) 0.8763(10) 0.3943(5) 0.048(4) Uani 1 1 d . . .
H13A H 0.9279 0.9478 0.3889 0.073 Uiso 1 1 calc R . .
H13B H 0.9695 0.8357 0.3631 0.073 Uiso 1 1 calc R . .
H13C H 0.9710 0.8452 0.4219 0.073 Uiso 1 1 calc R . .
C14 C 0.2837(9) 0.6851(11) 0.3838(5) 0.061(5) Uani 1 1 d . . .
H14A H 0.3192 0.6506 0.3509 0.092 Uiso 1 1 calc R . .
H14B H 0.2135 0.7371 0.3808 0.092 Uiso 1 1 calc R . .
H14C H 0.2762 0.6335 0.4092 0.092 Uiso 1 1 calc R . .
C15 C 1.0164(8) 0.4598(8) 0.2129(4) 0.022(3) Uani 1 1 d . . .
C16 C 0.9975(8) 0.3773(8) 0.1983(4) 0.021(3) Uani 1 1 d . . .
H16 H 0.9260 0.3864 0.2002 0.025 Uiso 1 1 calc R . .
C17 C 1.0756(9) 0.2817(8) 0.1810(4) 0.022(3) Uani 1 1 d . . .
C18 C 1.1781(9) 0.2696(8) 0.1803(4) 0.030(3) Uani 1 1 d . . .
H18 H 1.2333 0.2046 0.1698 0.036 Uiso 1 1 calc R . .
C19 C 1.2041(9) 0.3480(9) 0.1940(4) 0.036(3) Uani 1 1 d . . .
H19 H 1.2758 0.3379 0.1924 0.043 Uiso 1 1 calc R . .
C20 C 1.1235(9) 0.4412(9) 0.2101(4) 0.028(3) Uani 1 1 d . . .
C21 C 1.0991(8) 0.6169(9) 0.2344(4) 0.026(3) Uani 1 1 d . . .
C22 C 1.1572(10) 0.6754(11) 0.2417(5) 0.044(4) Uani 1 1 d . . .
H22 H 1.2311 0.6428 0.2412 0.053 Uiso 1 1 calc R . .
C23 C 1.1055(10) 0.7792(10) 0.2494(5) 0.043(4) Uani 1 1 d . . .
H23 H 1.1448 0.8184 0.2546 0.052 Uiso 1 1 calc R . .
C24 C 0.9960(10) 0.8319(10) 0.2503(5) 0.036(3) Uani 1 1 d . . .
C25 C 0.9419(8) 0.7719(8) 0.2450(4) 0.026(3) Uani 1 1 d . . .
H25 H 0.8674 0.8043 0.2476 0.031 Uiso 1 1 calc R . .
C26 C 0.9919(9) 0.6634(9) 0.2359(4) 0.026(3) Uani 1 1 d . . .
C27 C 1.0505(10) 0.1924(9) 0.1677(5) 0.051(4) Uani 1 1 d . . .
H27A H 1.1055 0.1512 0.1401 0.077 Uiso 1 1 calc R . .
H27B H 0.9819 0.2195 0.1568 0.077 Uiso 1 1 calc R . .
H27C H 1.0477 0.1485 0.1976 0.077 Uiso 1 1 calc R . .
C28 C 0.9402(10) 0.9459(10) 0.2593(5) 0.057(4) Uani 1 1 d . . .
H28A H 0.8749 0.9715 0.2454 0.085 Uiso 1 1 calc R . .
H28B H 0.9860 0.9811 0.2426 0.085 Uiso 1 1 calc R . .
H28C H 0.9229 0.9603 0.2959 0.085 Uiso 1 1 calc R . .
C29 C 0.5409(9) 0.8835(8) 0.1328(4) 0.024(3) Uani 1 1 d . . .
C30 C 0.4592(9) 0.8516(9) 0.1542(4) 0.033(3) Uani 1 1 d . . .
H30 H 0.4653 0.8121 0.1846 0.039 Uiso 1 1 calc R . .
C31 C 0.3688(10) 0.8750(10) 0.1331(5) 0.041(4) Uani 1 1 d . . .
C32 C 0.3615(10) 0.9359(10) 0.0895(5) 0.044(4) Uani 1 1 d . . .
H32 H 0.2996 0.9561 0.0751 0.052 Uiso 1 1 calc R . .
C33 C 0.4393(10) 0.9674(10) 0.0668(4) 0.037(3) Uani 1 1 d . . .
H33 H 0.4335 1.0045 0.0358 0.044 Uiso 1 1 calc R . .
C34 C 0.5288(9) 0.9453(9) 0.0889(5) 0.030(3) Uani 1 1 d . . .
C35 C 0.6908(10) 0.9789(9) 0.0807(5) 0.038(3) Uani 1 1 d . . .
C36 C 0.7436(10) 1.0311(9) 0.0477(4) 0.034(3) Uani 1 1 d . . .
H36 H 0.7160 1.0662 0.0189 0.041 Uiso 1 1 calc R . .
C37 C 0.8349(11) 1.0307(10) 0.0574(5) 0.045(4) Uani 1 1 d . . .
H37 H 0.8736 1.0626 0.0342 0.054 Uiso 1 1 calc R . .
C38 C 0.8731(10) 0.9840(10) 0.1012(5) 0.041(3) Uani 1 1 d . . .
C39 C 0.8145(9) 0.9377(8) 0.1336(4) 0.030(3) Uani 1 1 d . . .
H39 H 0.8384 0.9076 0.1640 0.036 Uiso 1 1 calc R . .
C40 C 0.7217(9) 0.9329(8) 0.1241(4) 0.029(3) Uani 1 1 d . . .
C41 C 0.2820(10) 0.8429(11) 0.1587(5) 0.057(4) Uani 1 1 d . . .
H41A H 0.2901 0.7782 0.1433 0.086 Uiso 1 1 calc R . .
H41B H 0.2138 0.8974 0.1547 0.086 Uiso 1 1 calc R . .
H41C H 0.2849 0.8320 0.1949 0.086 Uiso 1 1 calc R . .
C42 C 0.9741(11) 0.9847(11) 0.1136(6) 0.070(5) Uani 1 1 d . . .
H42A H 1.0008 0.9294 0.1379 0.104 Uiso 1 1 calc R . .
H42B H 0.9593 1.0520 0.1286 0.104 Uiso 1 1 calc R . .
H42C H 1.0273 0.9731 0.0825 0.104 Uiso 1 1 calc R . .
C101 C 0.5098(9) 1.0684(9) 0.3257(4) 0.027(3) Uani 1 1 d . . .
C102 C 0.6077(9) 1.0613(8) 0.3353(4) 0.027(3) Uani 1 1 d . . .
H102 H 0.6707 1.0209 0.3131 0.032 Uiso 1 1 calc R . .
C103 C 0.6145(10) 1.1110(8) 0.3757(5) 0.031(3) Uani 1 1 d . . .
H103 H 0.6817 1.1050 0.3811 0.038 Uiso 1 1 calc R . .
C104 C 0.5261(11) 1.1685(10) 0.4081(5) 0.042(4) Uani 1 1 d . . .
H104 H 0.5317 1.2026 0.4361 0.050 Uiso 1 1 calc R . .
C105 C 0.4287(11) 1.1781(10) 0.4009(4) 0.047(4) Uani 1 1 d . . .
H105 H 0.3670 1.2172 0.4243 0.056 Uiso 1 1 calc R . .
C106 C 0.4209(8) 1.1307(9) 0.3595(4) 0.029(3) Uani 1 1 d . . .
H106 H 0.3527 1.1407 0.3538 0.035 Uiso 1 1 calc R . .
C107 C 0.3698(8) 1.0173(8) 0.2776(4) 0.020(3) Uani 1 1 d . . .
C108 C 0.3499(10) 0.9291(10) 0.2870(4) 0.036(3) Uani 1 1 d . . .
H108 H 0.4074 0.8639 0.2868 0.043 Uiso 1 1 calc R . .
C109 C 0.2470(10) 0.9331(11) 0.2969(5) 0.042(4) Uani 1 1 d . . .
H109 H 0.2338 0.8717 0.3045 0.051 Uiso 1 1 calc R . .
C110 C 0.1646(10) 1.0282(12) 0.2956(5) 0.046(4) Uani 1 1 d . . .
H110 H 0.0939 1.0324 0.3025 0.055 Uiso 1 1 calc R . .
C111 C 0.1842(10) 1.1176(10) 0.2842(4) 0.039(3) Uani 1 1 d . . .
H111 H 0.1273 1.1825 0.2823 0.047 Uiso 1 1 calc R . .
C112 C 0.2862(9) 1.1119(9) 0.2759(4) 0.027(3) Uani 1 1 d . . .
H112 H 0.2996 1.1734 0.2689 0.033 Uiso 1 1 calc R . .
C113 C 0.5191(9) 1.0979(8) 0.2201(4) 0.026(3) Uani 1 1 d . . .
C114 C 0.4601(9) 1.1183(8) 0.1803(4) 0.032(3) Uani 1 1 d . . .
H114 H 0.4103 1.0875 0.1812 0.038 Uiso 1 1 calc R . .
C115 C 0.4740(10) 1.1826(10) 0.1403(5) 0.046(4) Uani 1 1 d . . .
H115 H 0.4319 1.1987 0.1148 0.056 Uiso 1 1 calc R . .
C116 C 0.5509(14) 1.2235(11) 0.1382(6) 0.072(5) Uani 1 1 d . . .
H116 H 0.5621 1.2669 0.1108 0.087 Uiso 1 1 calc R . .
C117 C 0.6104(14) 1.2007(11) 0.1757(6) 0.068(5) Uani 1 1 d . . .
H117 H 0.6635 1.2278 0.1735 0.081 Uiso 1 1 calc R . .
C118 C 0.5951(10) 1.1401(9) 0.2161(5) 0.041(4) Uani 1 1 d . . .
H118 H 0.6369 1.1266 0.2417 0.049 Uiso 1 1 calc R . .
C201 C 0.9514(9) 0.5009(9) 0.3513(4) 0.028(3) Uani 1 1 d . . .
C202 C 0.9721(10) 0.5825(9) 0.3678(5) 0.037(3) Uani 1 1 d . . .
H202 H 0.9153 0.6465 0.3785 0.045 Uiso 1 1 calc R . .
C203 C 1.0767(10) 0.5700(11) 0.3686(5) 0.049(4) Uani 1 1 d . . .
H203 H 1.0906 0.6271 0.3774 0.059 Uiso 1 1 calc R . .
C204 C 1.1575(10) 0.4770(12) 0.3568(5) 0.056(4) Uani 1 1 d . . .
H204 H 1.2275 0.4680 0.3588 0.067 Uiso 1 1 calc R . .
C205 C 1.1376(10) 0.3942(11) 0.3416(5) 0.050(4) Uani 1 1 d . . .
H205 H 1.1944 0.3295 0.3322 0.060 Uiso 1 1 calc R . .
C206 C 1.0334(9) 0.4067(10) 0.3404(5) 0.042(4) Uani 1 1 d . . .
H206 H 1.0198 0.3493 0.3318 0.051 Uiso 1 1 calc R . .
C207 C 0.8147(8) 0.4039(8) 0.3332(4) 0.022(3) Uani 1 1 d . . .
C208 C 0.7814(9) 0.3917(9) 0.2899(4) 0.033(3) Uani 1 1 d . . .
H208 H 0.7592 0.4487 0.2676 0.040 Uiso 1 1 calc R . .
C209 C 0.7796(10) 0.2959(9) 0.2783(5) 0.046(4) Uani 1 1 d . . .
H209 H 0.7565 0.2883 0.2484 0.055 Uiso 1 1 calc R . .
C210 C 0.8112(11) 0.2147(10) 0.3102(6) 0.057(4) Uani 1 1 d . . .
H210 H 0.8125 0.1492 0.3023 0.069 Uiso 1 1 calc R . .
C211 C 0.8411(12) 0.2275(11) 0.3538(6) 0.066(5) Uani 1 1 d . . .
H211 H 0.8616 0.1704 0.3762 0.080 Uiso 1 1 calc R . .
C212 C 0.8426(10) 0.3191(10) 0.3664(5) 0.047(4) Uani 1 1 d . . .
H212 H 0.8624 0.3259 0.3975 0.057 Uiso 1 1 calc R . .
C213 C 0.7442(9) 0.5468(8) 0.4126(4) 0.026(3) Uani 1 1 d . . .
C214 C 0.7844(11) 0.5525(10) 0.4549(5) 0.047(4) Uani 1 1 d . . .
H214 H 0.8552 0.5475 0.4503 0.057 Uiso 1 1 calc R . .
C215 C 0.7259(14) 0.5651(13) 0.5037(5) 0.076(5) Uani 1 1 d . . .
H215 H 0.7567 0.5677 0.5318 0.091 Uiso 1 1 calc R . .
C216 C 0.6231(13) 0.5738(11) 0.5111(6) 0.064(5) Uani 1 1 d . . .
H216 H 0.5815 0.5830 0.5443 0.077 Uiso 1 1 calc R . .
C217 C 0.5814(11) 0.5689(10) 0.4694(6) 0.054(4) Uani 1 1 d . . .
H217 H 0.5105 0.5740 0.4743 0.064 Uiso 1 1 calc R . .
C218 C 0.6383(10) 0.5571(9) 0.4217(5) 0.035(3) Uani 1 1 d . . .
H218 H 0.6062 0.5558 0.3938 0.041 Uiso 1 1 calc R . .
C301 C 0.8129(10) 0.6902(9) 0.0539(4) 0.035(3) Uani 1 1 d . . .
C302 C 0.7123(10) 0.7099(9) 0.0436(5) 0.041(4) Uani 1 1 d . . .
H302 H 0.6647 0.6878 0.0668 0.049 Uiso 1 1 calc R . .
C303 C 0.6816(11) 0.7619(10) -0.0007(5) 0.049(4) Uani 1 1 d . . .
H303 H 0.6138 0.7741 -0.0076 0.059 Uiso 1 1 calc R . .
C304 C 0.7509(13) 0.7956(10) -0.0346(5) 0.055(4) Uani 1 1 d . . .
H304 H 0.7318 0.8286 -0.0654 0.065 Uiso 1 1 calc R . .
C305 C 0.8436(13) 0.7813(10) -0.0235(5) 0.061(5) Uani 1 1 d . . .
H305 H 0.8890 0.8072 -0.0460 0.073 Uiso 1 1 calc R . .
C306 C 0.8766(10) 0.7293(10) 0.0202(5) 0.042(4) Uani 1 1 d . . .
H306 H 0.9437 0.7206 0.0269 0.051 Uiso 1 1 calc R . .
C307 C 0.9925(8) 0.5888(9) 0.0993(4) 0.021(3) Uani 1 1 d . . .
C308 C 1.0260(9) 0.6674(9) 0.1093(4) 0.032(3) Uani 1 1 d . . .
H308 H 0.9744 0.7333 0.1215 0.038 Uiso 1 1 calc R . .
C309 C 1.1315(11) 0.6508(12) 0.1020(5) 0.052(4) Uani 1 1 d . . .
H309 H 1.1520 0.7055 0.1078 0.063 Uiso 1 1 calc R . .
C310 C 1.2066(11) 0.5555(11) 0.0863(5) 0.050(4) Uani 1 1 d . . .
H310 H 1.2793 0.5443 0.0817 0.060 Uiso 1 1 calc R . .
C311 C 1.1787(9) 0.4747(11) 0.0769(4) 0.041(4) Uani 1 1 d . . .
H311 H 1.2314 0.4084 0.0664 0.049 Uiso 1 1 calc R . .
C312 C 1.0727(9) 0.4925(9) 0.0833(4) 0.029(3) Uani 1 1 d . . .
H312 H 1.0535 0.4374 0.0766 0.035 Uiso 1 1 calc R . .
C313 C 0.8312(8) 0.5038(8) 0.1019(4) 0.023(3) Uani 1 1 d . . .
C314 C 0.8693(9) 0.4472(9) 0.0563(5) 0.036(3) Uani 1 1 d . . .
H314 H 0.9103 0.4684 0.0287 0.043 Uiso 1 1 calc R . .
C315 C 0.8479(10) 0.3609(9) 0.0511(5) 0.039(3) Uani 1 1 d . . .
H315 H 0.8719 0.3248 0.0195 0.046 Uiso 1 1 calc R . .
C316 C 0.7924(10) 0.3270(9) 0.0909(5) 0.045(4) Uani 1 1 d . . .
H316 H 0.7834 0.2640 0.0879 0.054 Uiso 1 1 calc R . .
C317 C 0.7491(10) 0.3844(9) 0.1357(5) 0.040(3) Uani 1 1 d . . .
H317 H 0.7049 0.3649 0.1624 0.048 Uiso 1 1 calc R . .
C318 C 0.7718(9) 0.4725(9) 0.1409(4) 0.029(3) Uani 1 1 d . . .
H318 H 0.7454 0.5105 0.1720 0.035 Uiso 1 1 calc R . .
C1S C 0.0484(12) 0.2512(13) 0.4671(5) 0.056(4) Uani 1 1 d . . .
C2S C -0.0310(12) 0.2134(12) 0.4798(5) 0.059(4) Uani 1 1 d . . .
H2S H -0.0959 0.2548 0.5005 0.071 Uiso 1 1 calc R . .
C3S C -0.0185(13) 0.1171(15) 0.4631(6) 0.076(5) Uani 1 1 d . . .
H3S H -0.0758 0.0955 0.4727 0.091 Uiso 1 1 calc R . .
C4S C 0.0717(13) 0.0519(12) 0.4337(6) 0.063(5) Uani 1 1 d . . .
H4S H 0.0795 -0.0149 0.4238 0.075 Uiso 1 1 calc R . .
C5S C 0.1524(11) 0.0887(11) 0.4187(5) 0.050(4) Uani 1 1 d . . .
H5S H 0.2158 0.0476 0.3970 0.060 Uiso 1 1 calc R . .
C6S C 0.1403(11) 0.1839(12) 0.4353(5) 0.052(4) Uani 1 1 d . . .
H6S H 0.1972 0.2059 0.4248 0.062 Uiso 1 1 calc R . .
C7S C 0.0384(12) 0.3528(10) 0.4862(6) 0.064(5) Uani 1 1 d . . .
C8S C 0.4816(14) 0.4505(15) 0.2779(8) 0.086(6) Uani 1 1 d . . .
C9S C 0.4413(13) 0.4464(13) 0.2360(9) 0.086(7) Uani 1 1 d . . .
H9S H 0.4110 0.3965 0.2362 0.103 Uiso 1 1 calc R . .
C10S C 0.4404(11) 0.5084(14) 0.1931(9) 0.091(7) Uani 1 1 d . . .
H10S H 0.4094 0.5020 0.1658 0.109 Uiso 1 1 calc R . .
C11S C 0.4866(12) 0.5799(11) 0.1919(6) 0.059(4) Uani 1 1 d . . .
H11S H 0.4896 0.6221 0.1628 0.071 Uiso 1 1 calc R . .
C12S C 0.5276(11) 0.5898(12) 0.2320(7) 0.067(5) Uani 1 1 d . . .
H12S H 0.5566 0.6408 0.2318 0.080 Uiso 1 1 calc R . .
C13S C 0.5269(12) 0.5246(13) 0.2736(7) 0.064(5) Uani 1 1 d . . .
H13S H 0.5589 0.5307 0.3006 0.077 Uiso 1 1 calc R . .
C14S C 0.4824(16) 0.3782(15) 0.3208(8) 0.138(10) Uani 1 1 d . . .
C1' C 0.490(3) 0.547(2) 1.0106(15) 0.133(7) Uani 0.50 1 d PG A -1
C2' C 0.568(3) 0.456(3) 1.0243(11) 0.133(7) Uani 0.50 1 d PG A -1
C3' C 0.5899(18) 0.362(2) 1.0012(8) 0.133(7) Uani 0.50 1 d PG A -1
C4' C 0.5337(16) 0.3587(15) 0.9645(7) 0.133(7) Uani 1 1 d G A -1
C5' C 0.4557(18) 0.449(2) 0.9509(8) 0.133(7) Uani 0.50 1 d PG A -1
C6' C 0.434(3) 0.5431(16) 0.9740(14) 0.133(7) Uani 0.50 1 d PG A -1

loop_
_atom_site_aniso_label
_atom_site_aniso_U_11
_atom_site_aniso_U_22
_atom_site_aniso_U_33
_atom_site_aniso_U_23
_atom_site_aniso_U_13
_atom_site_aniso_U_12
Pt1 0.0173(3) 0.0173(3) 0.0205(3) -0.0022(2) -0.0030(2) -0.0041(2)
Pt2 0.0171(3) 0.0175(3) 0.0205(3) -0.0023(2) -0.0032(2) -0.0050(2)
Pt3 0.0179(3) 0.0184(3) 0.0194(3) -0.0025(2) -0.0030(2) -0.0045(2)
P1 0.0217(17) 0.0192(17) 0.0235(18) -0.0013(14) -0.0004(14) -0.0047(14)
P2 0.0227(17) 0.0221(17) 0.0242(18) -0.0016(14) -0.0028(14) -0.0083(14)
P3 0.0213(17) 0.0217(17) 0.0234(18) -0.0028(14) -0.0029(14) -0.0048(14)
Si1 0.0209(18) 0.0188(18) 0.026(2) 0.0010(15) -0.0030(15) -0.0057(15)
Si2 0.0168(17) 0.0203(17) 0.0222(18) -0.0010(14) -0.0032(14) -0.0069(14)
Si3 0.0228(19) 0.0218(19) 0.0200(19) -0.0039(15) 0.0002(15) -0.0040(15)
O1 0.042(6) 0.056(6) 0.037(6) -0.021(5) 0.008(5) -0.028(5)
O2 0.010(4) 0.037(5) 0.052(6) -0.008(4) -0.002(4) -0.004(4)
O3 0.041(6) 0.036(5) 0.031(5) 0.014(4) -0.012(4) -0.013(4)
C1 0.020(7) 0.020(6) 0.021(7) -0.003(5) -0.002(5) -0.004(5)
C2 0.024(7) 0.018(6) 0.028(7) -0.003(5) -0.004(6) 0.005(5)
C3 0.027(7) 0.050(9) 0.031(8) -0.002(7) -0.013(6) -0.020(7)
C4 0.055(10) 0.035(8) 0.054(10) -0.004(7) -0.027(8) -0.024(7)
C5 0.036(8) 0.054(9) 0.025(8) -0.009(7) 0.002(6) -0.014(7)
C6 0.037(8) 0.031(7) 0.024(8) -0.002(6) 0.003(6) -0.014(6)
C7 0.027(7) 0.042(8) 0.027(8) -0.009(6) 0.005(6) -0.016(6)
C8 0.033(8) 0.074(11) 0.029(8) -0.013(7) 0.009(6) -0.029(8)
C9 0.035(8) 0.076(11) 0.053(10) -0.014(8) 0.015(7) -0.034(8)
C10 0.021(7) 0.044(9) 0.048(9) -0.002(7) -0.006(7) -0.008(6)
C11 0.026(7) 0.030(7) 0.029(8) 0.004(6) -0.009(6) -0.006(6)
C12 0.024(7) 0.022(7) 0.026(7) 0.002(5) -0.004(6) -0.006(6)
C13 0.040(8) 0.089(11) 0.037(9) 0.001(8) -0.016(7) -0.042(8)
C14 0.032(8) 0.086(12) 0.078(12) -0.021(9) 0.016(8) -0.045(8)
C15 0.019(6) 0.027(7) 0.023(7) 0.002(5) -0.005(5) -0.012(5)
C16 0.014(6) 0.020(6) 0.029(7) 0.008(5) -0.009(5) -0.007(5)
C17 0.031(7) 0.018(6) 0.016(6) -0.007(5) 0.002(5) -0.010(6)
C18 0.027(7) 0.017(7) 0.030(7) -0.006(6) -0.001(6) 0.007(6)
C19 0.013(7) 0.039(8) 0.045(9) -0.003(7) 0.000(6) -0.001(6)
C20 0.021(7) 0.033(7) 0.028(7) 0.002(6) -0.004(6) -0.010(6)
C21 0.016(6) 0.034(8) 0.032(8) 0.005(6) -0.001(6) -0.018(6)
C22 0.022(7) 0.061(10) 0.050(9) -0.008(8) 0.003(7) -0.021(7)
C23 0.046(9) 0.056(10) 0.043(9) -0.019(7) -0.007(7) -0.033(8)
C24 0.033(8) 0.045(9) 0.038(8) -0.010(7) 0.001(6) -0.023(7)
C25 0.015(6) 0.028(7) 0.031(7) 0.000(6) -0.001(5) -0.005(6)
C26 0.029(7) 0.037(8) 0.018(7) 0.010(6) -0.015(6) -0.015(6)
C27 0.040(9) 0.033(8) 0.070(11) -0.012(7) -0.014(8) 0.002(7)
C28 0.051(9) 0.064(11) 0.073(11) -0.012(9) -0.012(8) -0.039(9)
C29 0.025(7) 0.015(6) 0.026(7) -0.002(5) -0.010(6) 0.002(5)
C30 0.037(8) 0.038(8) 0.027(8) 0.006(6) -0.013(6) -0.016(7)
C31 0.028(8) 0.064(10) 0.029(8) -0.004(7) 0.004(6) -0.018(7)
C32 0.026(8) 0.068(10) 0.045(9) 0.012(8) -0.023(7) -0.021(7)
C33 0.041(8) 0.057(9) 0.017(7) 0.009(6) -0.016(6) -0.020(7)
C34 0.027(7) 0.023(7) 0.032(8) -0.008(6) 0.004(6) -0.004(6)
C35 0.038(8) 0.037(8) 0.031(8) -0.003(6) -0.008(7) -0.006(7)
C36 0.041(8) 0.041(8) 0.023(7) 0.006(6) -0.001(6) -0.020(7)
C37 0.052(10) 0.042(9) 0.045(10) -0.004(7) 0.006(8) -0.029(8)
C38 0.040(8) 0.041(9) 0.048(9) -0.008(7) 0.006(7) -0.028(7)
C39 0.040(8) 0.020(7) 0.031(8) -0.006(6) -0.007(6) -0.011(6)
C40 0.032(7) 0.025(7) 0.029(8) -0.014(6) -0.010(6) -0.007(6)
C41 0.052(10) 0.079(11) 0.064(11) 0.023(9) -0.033(8) -0.042(9)
C42 0.068(11) 0.087(13) 0.080(12) 0.012(10) -0.012(10) -0.060(10)
C101 0.023(7) 0.039(8) 0.020(7) -0.007(6) 0.008(6) -0.020(6)
C102 0.020(7) 0.026(7) 0.030(7) -0.007(6) -0.006(6) -0.004(6)
C103 0.039(8) 0.027(7) 0.042(8) 0.005(6) -0.021(7) -0.023(6)
C104 0.056(10) 0.049(9) 0.032(8) -0.005(7) -0.011(8) -0.031(8)
C105 0.050(9) 0.065(10) 0.022(8) -0.030(7) 0.020(7) -0.026(8)
C106 0.014(6) 0.040(8) 0.032(8) -0.009(6) -0.002(6) -0.008(6)
C107 0.025(7) 0.024(7) 0.007(6) -0.004(5) 0.000(5) -0.005(6)
C108 0.040(8) 0.038(8) 0.033(8) -0.001(6) -0.014(7) -0.016(7)
C109 0.030(8) 0.056(10) 0.043(9) -0.012(7) -0.004(7) -0.019(7)
C110 0.027(8) 0.079(12) 0.036(9) -0.010(8) -0.001(7) -0.026(8)
C111 0.034(8) 0.046(9) 0.031(8) -0.003(7) -0.008(6) -0.006(7)
C112 0.034(8) 0.025(7) 0.017(7) 0.000(5) -0.002(6) -0.007(6)
C113 0.032(7) 0.020(7) 0.017(7) -0.001(5) 0.003(6) -0.002(6)
C114 0.023(7) 0.026(7) 0.021(7) -0.004(6) 0.015(6) 0.010(6)
C115 0.035(9) 0.037(9) 0.038(9) 0.002(7) -0.002(7) 0.013(7)
C116 0.096(15) 0.045(10) 0.056(12) 0.006(9) 0.016(11) -0.022(10)
C117 0.123(16) 0.048(10) 0.047(11) -0.001(8) 0.006(11) -0.059(11)
C118 0.059(10) 0.035(8) 0.037(9) -0.001(7) 0.000(7) -0.032(8)
C201 0.031(7) 0.032(7) 0.016(7) 0.004(6) 0.001(6) -0.010(6)
C202 0.042(8) 0.029(8) 0.043(9) 0.009(6) -0.024(7) -0.011(7)
C203 0.037(9) 0.059(10) 0.063(11) 0.015(8) -0.028(8) -0.025(8)
C204 0.023(8) 0.066(11) 0.068(11) -0.001(9) -0.010(8) -0.004(8)
C205 0.030(8) 0.056(10) 0.044(9) -0.005(8) -0.008(7) 0.006(7)
C206 0.020(7) 0.037(8) 0.049(9) -0.014(7) -0.003(7) 0.011(6)
C207 0.022(7) 0.023(7) 0.014(6) 0.004(5) 0.000(5) -0.003(5)
C208 0.041(8) 0.026(7) 0.025(7) 0.004(6) -0.005(6) -0.007(6)
C209 0.067(10) 0.023(8) 0.052(10) -0.003(7) -0.012(8) -0.020(7)
C210 0.078(11) 0.019(8) 0.069(11) -0.031(8) -0.003(9) -0.013(8)
C211 0.082(12) 0.029(9) 0.088(13) -0.007(9) -0.009(10) -0.023(9)
C212 0.071(10) 0.038(9) 0.039(9) 0.012(7) -0.029(8) -0.019(8)
C213 0.027(7) 0.025(7) 0.023(7) 0.009(5) -0.003(6) -0.009(6)
C214 0.063(10) 0.059(10) 0.024(8) 0.001(7) -0.007(7) -0.028(8)
C215 0.078(13) 0.112(15) 0.023(9) -0.007(9) -0.006(9) -0.021(12)
C216 0.064(12) 0.069(12) 0.040(10) -0.001(9) 0.019(9) -0.018(10)
C217 0.043(9) 0.038(9) 0.060(11) 0.013(8) 0.009(9) -0.005(7)
C218 0.040(8) 0.035(8) 0.028(8) 0.008(6) 0.000(7) -0.019(7)
C301 0.049(9) 0.022(7) 0.026(8) -0.006(6) -0.005(7) -0.005(7)
C302 0.046(9) 0.030(8) 0.034(8) -0.011(6) -0.021(7) 0.005(7)
C303 0.046(9) 0.042(9) 0.042(9) -0.004(7) -0.027(8) 0.011(7)
C304 0.073(12) 0.035(9) 0.030(9) 0.001(7) -0.006(9) 0.005(9)
C305 0.088(13) 0.034(9) 0.041(10) 0.007(7) -0.011(9) -0.003(9)
C306 0.048(9) 0.049(9) 0.026(8) 0.009(7) -0.011(7) -0.013(7)
C307 0.012(6) 0.034(7) 0.009(6) 0.001(5) 0.001(5) -0.001(5)
C308 0.026(7) 0.027(7) 0.035(8) -0.007(6) -0.003(6) -0.003(6)
C309 0.055(10) 0.071(11) 0.038(9) -0.010(8) -0.003(8) -0.033(9)
C310 0.046(9) 0.069(11) 0.034(9) 0.007(8) -0.010(7) -0.022(9)
C311 0.023(7) 0.064(10) 0.032(8) -0.004(7) -0.009(6) -0.011(7)
C312 0.028(7) 0.029(7) 0.025(7) -0.001(6) -0.009(6) -0.005(6)
C313 0.019(6) 0.033(7) 0.010(6) 0.000(5) -0.002(5) -0.004(6)
C314 0.036(8) 0.045(8) 0.035(8) -0.002(7) 0.001(6) -0.028(7)
C315 0.044(9) 0.042(9) 0.039(9) -0.008(7) -0.014(7) -0.022(7)
C316 0.056(10) 0.017(7) 0.063(10) -0.014(7) -0.014(8) -0.010(7)
C317 0.044(8) 0.045(9) 0.036(8) 0.002(7) 0.002(7) -0.029(7)
C318 0.037(8) 0.034(7) 0.023(7) -0.010(6) -0.003(6) -0.019(6)
C1S 0.041(9) 0.108(14) 0.033(9) 0.029(9) -0.023(8) -0.041(10)
C2S 0.052(11) 0.061(11) 0.046(10) -0.014(8) -0.002(8) -0.004(9)
C3S 0.049(11) 0.129(18) 0.057(12) -0.001(11) -0.003(9) -0.045(12)
C4S 0.086(13) 0.051(10) 0.066(12) 0.009(9) -0.026(10) -0.038(10)
C5S 0.057(10) 0.063(11) 0.032(9) -0.003(8) -0.001(7) -0.029(9)
C6S 0.055(10) 0.072(11) 0.045(10) 0.011(8) -0.019(8) -0.039(9)
C7S 0.094(13) 0.039(9) 0.075(12) -0.010(8) -0.018(10) -0.041(9)
C8S 0.042(12) 0.084(16) 0.098(17) -0.020(13) 0.020(11) -0.001(11)
C9S 0.053(12) 0.030(10) 0.16(2) 0.010(13) -0.004(14) -0.009(9)
C10S 0.033(10) 0.066(13) 0.17(2) -0.054(14) -0.042(12) 0.004(9)
C11S 0.058(11) 0.051(10) 0.056(11) -0.003(8) -0.014(9) -0.005(9)
C12S 0.034(9) 0.046(11) 0.099(15) -0.020(11) 0.013(10) -0.003(8)
C13S 0.052(11) 0.049(11) 0.078(14) -0.018(10) -0.014(10) -0.002(9)
C14S 0.132(19) 0.107(17) 0.107(17) 0.072(14) 0.028(14) -0.010(14)
C1' 0.101(12) 0.24(3) 0.081(13) 0.022(12) -0.022(10) -0.093(17)
C2' 0.101(12) 0.24(3) 0.081(13) 0.022(12) -0.022(10) -0.093(17)
C3' 0.101(12) 0.24(3) 0.081(13) 0.022(12) -0.022(10) -0.093(17)
C4' 0.101(12) 0.24(3) 0.081(13) 0.022(12) -0.022(10) -0.093(17)
C5' 0.101(12) 0.24(3) 0.081(13) 0.022(12) -0.022(10) -0.093(17)
C6' 0.101(12) 0.24(3) 0.081(13) 0.022(12) -0.022(10) -0.093(17)

loop_
_atom_type_symbol
_atom_type_description
_atom_type_scat_dispersion_real
_atom_type_scat_dispersion_imag
_atom_type_scat_source
C C 0.0033 0.0016 'International Tables Vol C Tables 4.2.6.8 and 6.1.1.4'
H H 0.0000 0.0000 'International Tables Vol C Tables 4.2.6.8 and 6.1.1.4'
O O 0.0106 0.0060 'International Tables Vol C Tables 4.2.6.8 and 6.1.1.4'
Si Si 0.0817 0.0704 'International Tables Vol C Tables 4.2.6.8 and 6.1.1.4'
P P 0.1023 0.0942 'International Tables Vol C Tables 4.2.6.8 and 6.1.1.4'
Pt Pt -1.7033 8.3905 'International Tables Vol C Tables 4.2.6.8 and 6.1.1.4'

loop_
_geom_angle_atom_site_label_1
_geom_angle_atom_site_label_2
_geom_angle_atom_site_label_3
_geom_angle
P1 Pt1 Si3 94.90(11)
P1 Pt1 Si1 97.51(11)
Si3 Pt1 Si1 167.52(11)
P1 Pt1 Pt3 148.81(8)
Si3 Pt1 Pt3 54.07(7)
Si1 Pt1 Pt3 113.59(8)
P1 Pt1 Pt2 151.12(8)
Si3 Pt1 Pt2 113.90(8)
Si1 Pt1 Pt2 53.75(7)
Pt3 Pt1 Pt2 59.843(16)
P2 Pt2 Si1 101.54(11)
P2 Pt2 Si2 94.14(11)
Si1 Pt2 Si2 149.49(11)
P2 Pt2 Pt3 143.58(8)
Si1 Pt2 Pt3 114.86(8)
Si2 Pt2 Pt3 54.70(7)
P2 Pt2 Pt1 156.77(8)
Si1 Pt2 Pt1 55.24(8)
Si2 Pt2 Pt1 106.85(8)
Pt3 Pt2 Pt1 59.625(16)
P3 Pt3 Si3 100.29(11)
P3 Pt3 Si2 94.48(11)
Si3 Pt3 Si2 150.31(11)
P3 Pt3 Pt1 155.75(8)
Si3 Pt3 Pt1 55.49(8)
Si2 Pt3 Pt1 107.78(8)
P3 Pt3 Pt2 143.61(8)
Si3 Pt3 Pt2 116.01(8)
Si2 Pt3 Pt2 54.85(8)
Pt1 Pt3 Pt2 60.532(16)
C101 P1 C113 101.1(5)
C101 P1 C107 103.7(5)
C113 P1 C107 104.0(5)
C101 P1 Pt1 116.2(4)
C113 P1 Pt1 115.6(4)
C107 P1 Pt1 114.4(4)
C207 P2 C213 100.2(5)
C207 P2 C201 103.8(5)
C213 P2 C201 104.3(5)
C207 P2 Pt2 113.8(4)
C213 P2 Pt2 119.6(4)
C201 P2 Pt2 113.2(4)
C301 P3 C307 102.4(6)
C301 P3 C313 99.5(5)
C307 P3 C313 107.5(5)
C301 P3 Pt3 121.1(4)
C307 P3 Pt3 113.5(4)
C313 P3 Pt3 111.3(4)
C1 Si1 C12 97.8(5)
C1 Si1 Pt2 115.4(4)
C12 Si1 Pt2 128.2(4)
C1 Si1 Pt1 123.3(4)
C12 Si1 Pt1 122.5(4)
Pt2 Si1 Pt1 71.01(9)
C15 Si2 C26 99.2(5)
C15 Si2 Pt3 131.7(4)
C26 Si2 Pt3 109.6(4)
C15 Si2 Pt2 135.1(4)
C26 Si2 Pt2 108.4(4)
Pt3 Si2 Pt2 70.45(8)
C29 Si3 C40 98.6(5)
C29 Si3 Pt3 127.1(4)
C40 Si3 Pt3 115.1(4)
C29 Si3 Pt1 118.7(4)
C40 Si3 Pt1 128.4(4)
Pt3 Si3 Pt1 70.43(9)
C7 O1 C6 125.3(9)
C21 O2 C20 125.3(8)
C34 O3 C35 123.7(9)
C6 C1 C2 116.0(11)
C6 C1 Si1 123.8(9)
C2 C1 Si1 120.2(8)
C3 C2 C1 123.1(11)
C3 C2 H2 118.4
C1 C2 H2 118.4
C4 C3 C2 116.7(11)
C4 C3 C13 120.9(11)
C2 C3 C13 122.4(11)
C5 C4 C3 121.3(12)
C5 C4 H4 119.3
C3 C4 H4 119.3
C4 C5 C6 120.4(12)
C4 C5 H5 119.8
C6 C5 H5 119.8
C1 C6 C5 122.5(11)
C1 C6 O1 124.6(11)
C5 C6 O1 113.0(10)
C8 C7 O1 113.1(10)
C8 C7 C12 123.9(12)
O1 C7 C12 123.0(10)
C9 C8 C7 118.7(12)
C9 C8 H8 120.6
C7 C8 H8 120.6
C8 C9 C10 121.9(12)
C8 C9 H9 119.1
C10 C9 H9 119.1
C11 C10 C9 117.0(12)
C11 C10 C14 122.8(11)
C9 C10 C14 120.2(12)
C12 C11 C10 122.4(11)
C12 C11 H11 118.8
C10 C11 H11 118.8
C7 C12 C11 116.0(11)
C7 C12 Si1 124.3(9)
C11 C12 Si1 119.6(9)
C3 C13 H13A 109.5
C3 C13 H13B 109.5
H13A C13 H13B 109.5
C3 C13 H13C 109.5
H13A C13 H13C 109.5
H13B C13 H13C 109.5
C10 C14 H14A 109.5
C10 C14 H14B 109.5
H14A C14 H14B 109.5
C10 C14 H14C 109.5
H14A C14 H14C 109.5
H14B C14 H14C 109.5
C16 C15 C20 115.0(10)
C16 C15 Si2 122.2(8)
C20 C15 Si2 122.5(8)
C15 C16 C17 124.8(10)
C15 C16 H16 117.6
C17 C16 H16 117.6
C18 C17 C16 116.3(10)
C18 C17 C27 121.0(10)
C16 C17 C27 122.6(10)
C17 C18 C19 122.8(10)
C17 C18 H18 118.6
C19 C18 H18 118.6
C20 C19 C18 118.2(11)
C20 C19 H19 120.9
C18 C19 H19 120.9
C19 C20 O2 112.4(10)
C19 C20 C15 122.9(11)
O2 C20 C15 124.7(10)
C26 C21 O2 124.8(10)
C26 C21 C22 121.0(11)
O2 C21 C22 114.1(10)
C23 C22 C21 118.6(12)
C23 C22 H22 120.7
C21 C22 H22 120.7
C22 C23 C24 123.1(12)
C22 C23 H23 118.4
C24 C23 H23 118.4
C25 C24 C23 116.4(12)
C25 C24 C28 121.1(11)
C23 C24 C28 122.4(11)
C24 C25 C26 123.0(11)
C24 C25 H25 118.5
C26 C25 H25 118.5
C21 C26 C25 117.8(10)
C21 C26 Si2 122.7(9)
C25 C26 Si2 119.5(8)
C17 C27 H27A 109.5
C17 C27 H27B 109.5
H27A C27 H27B 109.5
C17 C27 H27C 109.5
H27A C27 H27C 109.5
H27B C27 H27C 109.5
C24 C28 H28A 109.5
C24 C28 H28B 109.5
H28A C28 H28B 109.5
C24 C28 H28C 109.5
H28A C28 H28C 109.5
H28B C28 H28C 109.5
C30 C29 C34 117.7(10)
C30 C29 Si3 120.0(9)
C34 C29 Si3 122.0(9)
C29 C30 C31 123.1(11)
C29 C30 H30 118.5
C31 C30 H30 118.5
C32 C31 C30 116.6(12)
C32 C31 C41 122.3(12)
C30 C31 C41 120.9(12)
C33 C32 C31 122.5(11)
C33 C32 H32 118.7
C31 C32 H32 118.7
C32 C33 C34 120.3(11)
C32 C33 H33 119.8
C34 C33 H33 119.8
O3 C34 C33 114.2(11)
O3 C34 C29 126.2(11)
C33 C34 C29 119.6(11)
C40 C35 C36 123.9(12)
C40 C35 O3 125.7(12)
C36 C35 O3 110.3(11)
C37 C36 C35 118.7(12)
C37 C36 H36 120.6
C35 C36 H36 120.6
C36 C37 C38 121.0(12)
C36 C37 H37 119.5
C38 C37 H37 119.5
C39 C38 C37 117.4(12)
C39 C38 C42 120.5(13)
C37 C38 C42 122.1(12)
C38 C39 C40 123.5(12)
C38 C39 H39 118.3
C40 C39 H39 118.3
C35 C40 C39 115.4(12)
C35 C40 Si3 123.1(10)
C39 C40 Si3 121.2(9)
C31 C41 H41A 109.5
C31 C41 H41B 109.5
H41A C41 H41B 109.5
C31 C41 H41C 109.5
H41A C41 H41C 109.5
H41B C41 H41C 109.5
C38 C42 H42A 109.5
C38 C42 H42B 109.5
H42A C42 H42B 109.5
C38 C42 H42C 109.5
H42A C42 H42C 109.5
H42B C42 H42C 109.5
C106 C101 C102 115.6(10)
C106 C101 P1 125.4(9)
C102 C101 P1 118.9(8)
C103 C102 C101 121.9(11)
C103 C102 H102 119.1
C101 C102 H102 119.1
C104 C103 C102 120.3(11)
C104 C103 H103 119.9
C102 C103 H103 119.9
C103 C104 C105 120.7(12)
C103 C104 H104 119.7
C105 C104 H104 119.7
C104 C105 C106 119.4(11)
C104 C105 H105 120.3
C106 C105 H105 120.3
C105 C106 C101 122.1(11)
C105 C106 H106 118.9
C101 C106 H106 118.9
C108 C107 C112 119.3(11)
C108 C107 P1 117.5(9)
C112 C107 P1 123.2(9)
C107 C108 C109 121.3(12)
C107 C108 H108 119.4
C109 C108 H108 119.4
C110 C109 C108 118.6(13)
C110 C109 H109 120.7
C108 C109 H109 120.7
C109 C110 C111 120.6(12)
C109 C110 H110 119.7
C111 C110 H110 119.7
C112 C111 C110 119.7(12)
C112 C111 H111 120.2
C110 C111 H111 120.2
C111 C112 C107 120.6(11)
C111 C112 H112 119.7
C107 C112 H112 119.7
C118 C113 C114 117.8(11)
C118 C113 P1 121.4(9)
C114 C113 P1 120.2(9)
C115 C114 C113 121.0(12)
C115 C114 H114 119.5
C113 C114 H114 119.5
C114 C115 C116 119.0(14)
C114 C115 H115 120.5
C116 C115 H115 120.5
C117 C116 C115 119.9(15)
C117 C116 H116 120.0
C115 C116 H116 120.0
C118 C117 C116 121.6(16)
C118 C117 H117 119.2
C116 C117 H117 119.2
C117 C118 C113 120.7(14)
C117 C118 H118 119.6
C113 C118 H118 119.6
C206 C201 C202 118.7(11)
C206 C201 P2 124.7(10)
C202 C201 P2 116.6(9)
C201 C202 C203 120.3(12)
C201 C202 H202 119.9
C203 C202 H202 119.9
C204 C203 C202 120.4(13)
C204 C203 H203 119.8
C202 C203 H203 119.8
C203 C204 C205 119.9(13)
C203 C204 H204 120.1
C205 C204 H204 120.1
C204 C205 C206 119.9(12)
C204 C205 H205 120.1
C206 C205 H205 120.1
C201 C206 C205 120.7(13)
C201 C206 H206 119.7
C205 C206 H206 119.7
C208 C207 C212 117.9(11)
C208 C207 P2 119.4(8)
C212 C207 P2 122.6(9)
C207 C208 C209 121.1(11)
C207 C208 H208 119.5
C209 C208 H208 119.5
C210 C209 C208 119.3(13)
C210 C209 H209 120.3
C208 C209 H209 120.3
C209 C210 C211 119.8(13)
C209 C210 H210 120.1
C211 C210 H210 120.1
C212 C211 C210 122.4(14)
C212 C211 H211 118.8
C210 C211 H211 118.8
C211 C212 C207 119.5(13)
C211 C212 H212 120.2
C207 C212 H212 120.2
C214 C213 C218 116.1(11)
C214 C213 P2 126.9(10)
C218 C213 P2 117.1(9)
C213 C214 C215 122.8(14)
C213 C214 H214 118.6
C215 C214 H214 118.6
C216 C215 C214 119.5(15)
C216 C215 H215 120.2
C214 C215 H215 120.2
C215 C216 C217 118.5(14)
C215 C216 H216 120.7
C217 C216 H216 120.7
C218 C217 C216 122.0(14)
C218 C217 H217 119.0
C216 C217 H217 119.0
C217 C218 C213 121.1(13)
C217 C218 H218 119.4
C213 C218 H218 119.4
C306 C301 C302 117.2(12)
C306 C301 P3 123.0(10)
C302 C301 P3 119.7(10)
C303 C302 C301 120.6(13)
C303 C302 H302 119.7
C301 C302 H302 119.7
C304 C303 C302 119.8(13)
C304 C303 H303 120.1
C302 C303 H303 120.1
C305 C304 C303 119.3(14)
C305 C304 H304 120.4
C303 C304 H304 120.4
C304 C305 C306 122.2(16)
C304 C305 H305 118.9
C306 C305 H305 118.9
C301 C306 C305 120.8(14)
C301 C306 H306 119.6
C305 C306 H306 119.6
C312 C307 C308 116.2(10)
C312 C307 P3 127.0(9)
C308 C307 P3 116.7(8)
C309 C308 C307 121.6(11)
C309 C308 H308 119.2
C307 C308 H308 119.2
C310 C309 C308 119.8(13)
C310 C309 H309 120.1
C308 C309 H309 120.1
C309 C310 C311 121.2(13)
C309 C310 H310 119.4
C311 C310 H310 119.4
C312 C311 C310 118.7(13)
C312 C311 H311 120.6
C310 C311 H311 120.6
C311 C312 C307 122.5(12)
C311 C312 H312 118.8
C307 C312 H312 118.8
C318 C313 C314 118.9(11)
C318 C313 P3 117.7(8)
C314 C313 P3 123.4(9)
C315 C314 C313 120.6(11)
C315 C314 H314 119.7
C313 C314 H314 119.7
C316 C315 C314 120.6(12)
C316 C315 H315 119.7
C314 C315 H315 119.7
C315 C316 C317 120.1(12)
C315 C316 H316 120.0
C317 C316 H316 120.0
C316 C317 C318 118.8(11)
C316 C317 H317 120.6
C318 C317 H317 120.6
C313 C318 C317 120.8(11)
C313 C318 H318 119.6
C317 C318 H318 119.6
C2S C1S C6S 114.0(15)
C2S C1S C7S 122.9(15)
C6S C1S C7S 123.1(14)
C3S C2S C1S 121.9(15)
C3S C2S H2S 119.1
C1S C2S H2S 119.1
C4S C3S C2S 123.4(16)
C4S C3S H3S 118.3
C2S C3S H3S 118.3
C3S C4S C5S 116.4(15)
C3S C4S H4S 121.8
C5S C4S H4S 121.8
C6S C5S C4S 120.3(14)
C6S C5S H5S 119.8
C4S C5S H5S 119.8
C5S C6S C1S 124.0(14)
C5S C6S H6S 118.0
C1S C6S H6S 118.0
C9S C8S C13S 112.7(19)
C9S C8S C14S 122(2)
C13S C8S C14S 125(2)
C8S C9S C10S 126.3(19)
C8S C9S H9S 116.9
C10S C9S H9S 116.9
C11S C10S C9S 117.5(17)
C11S C10S H10S 121.3
C9S C10S H10S 121.3
C12S C11S C10S 120.2(17)
C12S C11S H11S 119.9
C10S C11S H11S 119.9
C11S C12S C13S 119.4(16)
C11S C12S H12S 120.3
C13S C12S H12S 120.3
C12S C13S C8S 123.9(17)
C12S C13S H13S 118.1
C8S C13S H13S 118.1
C2' C1' C6' 120.0
C3' C2' C1' 120.0
C2' C3' C4' 120.0
C5' C4' C3' 120.0
C6' C5' C4' 120.0
C5' C6' C1' 120.0

loop_
_geom_bond_atom_site_label_1
_geom_bond_atom_site_label_2
_geom_bond_distance
Pt1 P1 2.252(3)
Pt1 Si3 2.373(3)
Pt1 Si1 2.379(3)
Pt1 Pt3 2.7138(6)
Pt1 Pt2 2.7386(6)
Pt2 P2 2.247(3)
Pt2 Si1 2.336(3)
Pt2 Si2 2.360(3)
Pt2 Pt3 2.7199(7)
Pt3 P3 2.246(3)
Pt3 Si3 2.332(3)
Pt3 Si2 2.356(3)
P1 C101 1.818(11)
P1 C113 1.835(11)
P1 C107 1.836(11)
P2 C207 1.812(11)
P2 C213 1.816(11)
P2 C201 1.842(12)
P3 C301 1.810(12)
P3 C307 1.812(10)
P3 C313 1.819(12)
Si1 C1 1.853(11)
Si1 C12 1.868(11)
Si2 C15 1.840(11)
Si2 C26 1.879(11)
Si3 C29 1.869(11)
Si3 C40 1.881(13)
O1 C7 1.389(13)
O1 C6 1.399(13)
O2 C21 1.388(12)
O2 C20 1.389(13)
O3 C34 1.365(13)
O3 C35 1.425(14)
C1 C6 1.379(14)
C1 C2 1.416(14)
C2 C3 1.407(14)
C2 H2 0.9500
C3 C4 1.398(16)
C3 C13 1.509(15)
C4 C5 1.364(16)
C4 H4 0.9500
C5 C6 1.379(15)
C5 H5 0.9500
C7 C8 1.374(14)
C7 C12 1.393(15)
C8 C9 1.365(16)
C8 H8 0.9500
C9 C10 1.414(16)
C9 H9 0.9500
C10 C11 1.411(15)
C10 C14 1.518(16)
C11 C12 1.405(14)
C11 H11 0.9500
C13 H13A 0.9800
C13 H13B 0.9800
C13 H13C 0.9800
C14 H14A 0.9800
C14 H14B 0.9800
C14 H14C 0.9800
C15 C16 1.381(13)
C15 C20 1.405(14)
C16 C17 1.393(13)
C16 H16 0.9500
C17 C18 1.373(14)
C17 C27 1.509(14)
C18 C19 1.379(15)
C18 H18 0.9500
C19 C20 1.375(14)
C19 H19 0.9500
C21 C26 1.375(14)
C21 C22 1.408(15)
C22 C23 1.355(16)
C22 H22 0.9500
C23 C24 1.412(16)
C23 H23 0.9500
C24 C25 1.365(14)
C24 C28 1.489(16)
C25 C26 1.416(14)
C25 H25 0.9500
C27 H27A 0.9800
C27 H27B 0.9800
C27 H27C 0.9800
C28 H28A 0.9800
C28 H28B 0.9800
C28 H28C 0.9800
C29 C30 1.396(15)
C29 C34 1.409(15)
C30 C31 1.400(15)
C30 H30 0.9500
C31 C32 1.397(16)
C31 C41 1.487(16)
C32 C33 1.353(15)
C32 H32 0.9500
C33 C34 1.408(15)
C33 H33 0.9500
C35 C40 1.353(15)
C35 C36 1.394(16)
C36 C37 1.352(16)
C36 H36 0.9500
C37 C38 1.399(17)
C37 H37 0.9500
C38 C39 1.384(15)
C38 C42 1.520(16)
C39 C40 1.400(15)
C39 H39 0.9500
C41 H41A 0.9800
C41 H41B 0.9800
C41 H41C 0.9800
C42 H42A 0.9800
C42 H42B 0.9800
C42 H42C 0.9800
C101 C106 1.395(14)
C101 C102 1.408(14)
C102 C103 1.368(14)
C102 H102 0.9500
C103 C104 1.351(15)
C103 H103 0.9500
C104 C105 1.368(16)
C104 H104 0.9500
C105 C106 1.379(14)
C105 H105 0.9500
C106 H106 0.9500
C107 C108 1.367(14)
C107 C112 1.385(14)
C108 C109 1.393(15)
C108 H108 0.9500
C109 C110 1.381(16)
C109 H109 0.9500
C110 C111 1.386(16)
C110 H110 0.9500
C111 C112 1.373(15)
C111 H111 0.9500
C112 H112 0.9500
C113 C118 1.393(15)
C113 C114 1.421(15)
C114 C115 1.387(16)
C114 H114 0.9500
C115 C116 1.395(19)
C115 H115 0.9500
C116 C117 1.37(2)
C116 H116 0.9500
C117 C118 1.365(17)
C117 H117 0.9500
C118 H118 0.9500
C201 C206 1.369(14)
C201 C202 1.404(15)
C202 C203 1.409(15)
C202 H202 0.9500
C203 C204 1.354(17)
C203 H203 0.9500
C204 C205 1.398(18)
C204 H204 0.9500
C205 C206 1.406(16)
C205 H205 0.9500
C206 H206 0.9500
C207 C208 1.378(14)
C207 C212 1.409(15)
C208 C209 1.410(15)
C208 H208 0.9500
C209 C210 1.357(17)
C209 H209 0.9500
C210 C211 1.363(18)
C210 H210 0.9500
C211 C212 1.360(16)
C211 H211 0.9500
C212 H212 0.9500
C213 C214 1.382(15)
C213 C218 1.404(15)
C214 C215 1.383(17)
C214 H214 0.9500
C215 C216 1.371(19)
C215 H215 0.9500
C216 C217 1.380(18)
C216 H216 0.9500
C217 C218 1.351(16)
C217 H217 0.9500
C218 H218 0.9500
C301 C306 1.383(16)
C301 C302 1.405(16)
C302 C303 1.399(16)
C302 H302 0.9500
C303 C304 1.397(18)
C303 H303 0.9500
C304 C305 1.323(19)
C304 H304 0.9500
C305 C306 1.396(16)
C305 H305 0.9500
C306 H306 0.9500
C307 C312 1.401(14)
C307 C308 1.417(15)
C308 C309 1.377(16)
C308 H308 0.9500
C309 C310 1.365(17)
C309 H309 0.9500
C310 C311 1.388(17)
C310 H310 0.9500
C311 C312 1.381(15)
C311 H311 0.9500
C312 H312 0.9500
C313 C318 1.365(14)
C313 C314 1.398(14)
C314 C315 1.377(15)
C314 H314 0.9500
C315 C316 1.366(16)
C315 H315 0.9500
C316 C317 1.388(16)
C316 H316 0.9500
C317 C318 1.413(15)
C317 H317 0.9500
C318 H318 0.9500
C1S C2S 1.387(18)
C1S C6S 1.413(18)
C1S C7S 1.493(19)
C2S C3S 1.39(2)
C2S H2S 0.9500
C3S C4S 1.362(19)
C3S H3S 0.9500
C4S C5S 1.398(18)
C4S H4S 0.9500
C5S C6S 1.372(17)
C5S H5S 0.9500
C6S H6S 0.9500
C8S C9S 1.37(2)
C8S C13S 1.40(2)
C8S C14S 1.48(2)
C9S C10S 1.39(2)
C9S H9S 0.9500
C10S C11S 1.39(2)
C10S H10S 0.9500
C11S C12S 1.356(19)
C11S H11S 0.9500
C12S C13S 1.39(2)
C12S H12S 0.9500
C13S H13S 0.9500
C1' C2' 1.3900
C1' C6' 1.3900
C2' C3' 1.3900
C3' C4' 1.3900
C4' C5' 1.3900
C5' C6' 1.3900

loop_
_geom_torsion_atom_site_label_1
_geom_torsion_atom_site_label_2
_geom_torsion_atom_site_label_3
_geom_torsion_atom_site_label_4
_geom_torsion
P1 Pt1 Pt2 P2 8.1(3)
Si3 Pt1 Pt2 P2 -176.4(2)
Si1 Pt1 Pt2 P2 1.4(2)
Pt3 Pt1 Pt2 P2 -177.6(2)
P1 Pt1 Pt2 Si1 6.65(19)
Si3 Pt1 Pt2 Si1 -177.82(14)
Pt3 Pt1 Pt2 Si1 -179.01(10)
P1 Pt1 Pt2 Si2 -145.67(18)
Si3 Pt1 Pt2 Si2 29.87(12)
Si1 Pt1 Pt2 Si2 -152.31(13)
Pt3 Pt1 Pt2 Si2 28.67(8)
P1 Pt1 Pt2 Pt3 -174.34(16)
Si3 Pt1 Pt2 Pt3 1.19(9)
Si1 Pt1 Pt2 Pt3 179.01(10)
P1 Pt1 Pt3 P3 -9.9(3)
Si3 Pt1 Pt3 P3 -3.3(2)
Si1 Pt1 Pt3 P3 174.5(2)
Pt2 Pt1 Pt3 P3 175.4(2)
P1 Pt1 Pt3 Si3 -6.63(18)
Si1 Pt1 Pt3 Si3 177.78(14)
Pt2 Pt1 Pt3 Si3 178.65(10)
P1 Pt1 Pt3 Si2 145.83(17)
Si3 Pt1 Pt3 Si2 152.46(13)
Si1 Pt1 Pt3 Si2 -29.76(12)
Pt2 Pt1 Pt3 Si2 -28.89(8)
P1 Pt1 Pt3 Pt2 174.72(15)
Si3 Pt1 Pt3 Pt2 -178.65(10)
Si1 Pt1 Pt3 Pt2 -0.87(9)
P2 Pt2 Pt3 P3 1.57(19)
Si1 Pt2 Pt3 P3 -175.92(16)
Si2 Pt2 Pt3 P3 37.42(16)
Pt1 Pt2 Pt3 P3 -176.82(13)
P2 Pt2 Pt3 Si3 177.16(16)
Si1 Pt2 Pt3 Si3 -0.34(13)
Si2 Pt2 Pt3 Si3 -147.00(13)
Pt1 Pt2 Pt3 Si3 -1.24(9)
P2 Pt2 Pt3 Si2 -35.85(16)
Si1 Pt2 Pt3 Si2 146.65(13)
Pt1 Pt2 Pt3 Si2 145.76(9)
P2 Pt2 Pt3 Pt1 178.39(13)
Si1 Pt2 Pt3 Pt1 0.89(9)
Si2 Pt2 Pt3 Pt1 -145.76(9)
Si3 Pt1 P1 C101 -145.0(4)
Si1 Pt1 P1 C101 36.3(4)
Pt3 Pt1 P1 C101 -139.7(4)
Pt2 Pt1 P1 C101 30.9(5)
Si3 Pt1 P1 C113 -26.8(5)
Si1 Pt1 P1 C113 154.5(5)
Pt3 Pt1 P1 C113 -21.4(5)
Pt2 Pt1 P1 C113 149.1(4)
Si3 Pt1 P1 C107 94.1(4)
Si1 Pt1 P1 C107 -84.6(4)
Pt3 Pt1 P1 C107 99.5(4)
Pt2 Pt1 P1 C107 -90.0(4)
Si1 Pt2 P2 C207 129.0(4)
Si2 Pt2 P2 C207 -77.4(4)
Pt3 Pt2 P2 C207 -48.7(4)
Pt1 Pt2 P2 C207 127.8(4)
Si1 Pt2 P2 C213 10.7(5)
Si2 Pt2 P2 C213 164.4(5)
Pt3 Pt2 P2 C213 -167.0(4)
Pt1 Pt2 P2 C213 9.5(5)
Si1 Pt2 P2 C201 -112.9(4)
Si2 Pt2 P2 C201 40.8(4)
Pt3 Pt2 P2 C201 69.5(4)
Pt1 Pt2 P2 C201 -114.1(4)
Si3 Pt3 P3 C301 -4.1(5)
Si2 Pt3 P3 C301 -158.2(5)
Pt1 Pt3 P3 C301 -1.3(6)
Pt2 Pt3 P3 C301 171.9(5)
Si3 Pt3 P3 C307 118.2(4)
Si2 Pt3 P3 C307 -35.9(4)
Pt1 Pt3 P3 C307 121.0(4)
Pt2 Pt3 P3 C307 -65.8(4)
Si3 Pt3 P3 C313 -120.3(4)
Si2 Pt3 P3 C313 85.6(4)
Pt1 Pt3 P3 C313 -117.6(4)
Pt2 Pt3 P3 C313 55.7(4)
P2 Pt2 Si1 C1 62.0(4)
Si2 Pt2 Si1 C1 -57.5(5)
Pt3 Pt2 Si1 C1 -119.5(4)
Pt1 Pt2 Si1 C1 -118.6(4)
P2 Pt2 Si1 C12 -62.5(5)
Si2 Pt2 Si1 C12 178.1(5)
Pt3 Pt2 Si1 C12 116.0(5)
Pt1 Pt2 Si1 C12 116.9(5)
P2 Pt2 Si1 Pt1 -179.42(9)
Si2 Pt2 Si1 Pt1 61.1(2)
Pt3 Pt2 Si1 Pt1 -0.94(10)
P1 Pt1 Si1 C1 -68.3(4)
Si3 Pt1 Si1 C1 117.8(6)
Pt3 Pt1 Si1 C1 109.4(4)
Pt2 Pt1 Si1 C1 108.5(4)
P1 Pt1 Si1 C12 59.4(4)
Si3 Pt1 Si1 C12 -114.6(6)
Pt3 Pt1 Si1 C12 -122.9(4)
Pt2 Pt1 Si1 C12 -123.8(4)
P1 Pt1 Si1 Pt2 -176.77(9)
Si3 Pt1 Si1 Pt2 9.3(6)
Pt3 Pt1 Si1 Pt2 0.93(9)
P3 Pt3 Si2 C15 -25.1(5)
Si3 Pt3 Si2 C15 -145.1(5)
Pt1 Pt3 Si2 C15 164.7(5)
Pt2 Pt3 Si2 C15 133.7(5)
P3 Pt3 Si2 C26 98.0(4)
Si3 Pt3 Si2 C26 -22.0(5)
Pt1 Pt3 Si2 C26 -72.3(4)
Pt2 Pt3 Si2 C26 -103.2(4)
P3 Pt3 Si2 Pt2 -158.80(9)
Si3 Pt3 Si2 Pt2 81.3(2)
Pt1 Pt3 Si2 Pt2 30.96(8)
P2 Pt2 Si2 C15 29.5(5)
Si1 Pt2 Si2 C15 150.7(5)
Pt3 Pt2 Si2 C15 -130.1(5)
Pt1 Pt2 Si2 C15 -160.6(5)
P2 Pt2 Si2 C26 -95.5(4)
Si1 Pt2 Si2 C26 25.7(4)
Pt3 Pt2 Si2 C26 104.9(4)
Pt1 Pt2 Si2 C26 74.4(4)
P2 Pt2 Si2 Pt3 159.60(9)
Si1 Pt2 Si2 Pt3 -79.2(2)
Pt1 Pt2 Si2 Pt3 -30.48(7)
P3 Pt3 Si3 C29 67.0(5)
Si2 Pt3 Si3 C29 -174.4(5)
Pt1 Pt3 Si3 C29 -111.7(5)
Pt2 Pt3 Si3 C29 -110.4(5)
P3 Pt3 Si3 C40 -57.2(4)
Si2 Pt3 Si3 C40 61.4(5)
Pt1 Pt3 Si3 C40 124.2(4)
Pt2 Pt3 Si3 C40 125.5(4)
P3 Pt3 Si3 Pt1 178.64(9)
Si2 Pt3 Si3 Pt1 -62.8(2)
Pt2 Pt3 Si3 Pt1 1.31(10)
P1 Pt1 Si3 C29 -61.0(4)
Si1 Pt1 Si3 C29 113.0(6)
Pt3 Pt1 Si3 C29 122.4(4)
Pt2 Pt1 Si3 C29 121.1(4)
P1 Pt1 Si3 C40 69.5(5)
Si1 Pt1 Si3 C40 -116.5(7)
Pt3 Pt1 Si3 C40 -107.1(5)
Pt2 Pt1 Si3 C40 -108.3(5)
P1 Pt1 Si3 Pt3 176.56(9)
Si1 Pt1 Si3 Pt3 -9.4(6)
Pt2 Pt1 Si3 Pt3 -1.28(10)
C12 Si1 C1 C6 -6.7(10)
Pt2 Si1 C1 C6 -145.9(9)
Pt1 Si1 C1 C6 131.0(9)
C12 Si1 C1 C2 171.4(9)
Pt2 Si1 C1 C2 32.2(10)
Pt1 Si1 C1 C2 -51.0(10)
C6 C1 C2 C3 -0.3(16)
Si1 C1 C2 C3 -178.5(9)
C1 C2 C3 C4 -0.7(17)
C1 C2 C3 C13 179.3(11)
C2 C3 C4 C5 1.1(18)
C13 C3 C4 C5 -178.9(12)
C3 C4 C5 C6 0(2)
C2 C1 C6 C5 1.1(17)
Si1 C1 C6 C5 179.2(9)
C2 C1 C6 O1 -179.3(10)
Si1 C1 C6 O1 -1.2(17)
C4 C5 C6 C1 -0.7(19)
C4 C5 C6 O1 179.6(11)
C7 O1 C6 C1 11.1(18)
C7 O1 C6 C5 -169.2(11)
C6 O1 C7 C8 170.3(11)
C6 O1 C7 C12 -9.8(18)
O1 C7 C8 C9 -177.0(12)
C12 C7 C8 C9 3(2)
C7 C8 C9 C10 -1(2)
C8 C9 C10 C11 -1(2)
C8 C9 C10 C14 179.7(13)
C9 C10 C11 C12 1.3(17)
C14 C10 C11 C12 -179.1(11)
C8 C7 C12 C11 -2.5(18)
O1 C7 C12 C11 177.6(10)
C8 C7 C12 Si1 178.9(10)
O1 C7 C12 Si1 -1.1(17)
C10 C11 C12 C7 0.2(16)
C10 C11 C12 Si1 178.9(9)
C1 Si1 C12 C7 7.8(11)
Pt2 Si1 C12 C7 139.1(9)
Pt1 Si1 C12 C7 -130.3(9)
C1 Si1 C12 C11 -170.8(9)
Pt2 Si1 C12 C11 -39.5(11)
Pt1 Si1 C12 C11 51.1(10)
C26 Si2 C15 C16 -172.7(9)
Pt3 Si2 C15 C16 -45.8(11)
Pt2 Si2 C15 C16 59.3(11)
C26 Si2 C15 C20 1.2(11)
Pt3 Si2 C15 C20 128.1(8)
Pt2 Si2 C15 C20 -126.8(8)
C20 C15 C16 C17 -0.9(16)
Si2 C15 C16 C17 173.4(8)
C15 C16 C17 C18 2.0(17)
C15 C16 C17 C27 177.2(11)
C16 C17 C18 C19 -2.2(17)
C27 C17 C18 C19 -177.5(11)
C17 C18 C19 C20 1.3(18)
C18 C19 C20 O2 179.5(10)
C18 C19 C20 C15 -0.1(18)
C21 O2 C20 C19 171.3(10)
C21 O2 C20 C15 -9.1(18)
C16 C15 C20 C19 -0.1(17)
Si2 C15 C20 C19 -174.4(9)
C16 C15 C20 O2 -179.6(10)
Si2 C15 C20 O2 6.1(17)
C20 O2 C21 C26 2.4(18)
C20 O2 C21 C22 -174.2(10)
C26 C21 C22 C23 -1.2(19)
O2 C21 C22 C23 175.6(11)
C21 C22 C23 C24 0(2)
C22 C23 C24 C25 3(2)
C22 C23 C24 C28 179.4(13)
C23 C24 C25 C26 -3.9(18)
C28 C24 C25 C26 179.4(11)
O2 C21 C26 C25 -176.3(10)
C22 C21 C26 C25 0.2(17)
O2 C21 C26 Si2 6.0(17)
C22 C21 C26 Si2 -177.5(9)
C24 C25 C26 C21 2.5(17)
C24 C25 C26 Si2 -179.7(9)
C15 Si2 C26 C21 -6.9(11)
Pt3 Si2 C26 C21 -147.6(9)
Pt2 Si2 C26 C21 137.2(9)
C15 Si2 C26 C25 175.5(9)
Pt3 Si2 C26 C25 34.8(10)
Pt2 Si2 C26 C25 -40.4(9)
C40 Si3 C29 C30 -171.9(9)
Pt3 Si3 C29 C30 57.3(10)
Pt1 Si3 C29 C30 -28.9(10)
C40 Si3 C29 C34 2.3(10)
Pt3 Si3 C29 C34 -128.4(8)
Pt1 Si3 C29 C34 145.3(8)
C34 C29 C30 C31 2.3(17)
Si3 C29 C30 C31 176.8(9)
C29 C30 C31 C32 -1.9(19)
C29 C30 C31 C41 -177.4(11)
C30 C31 C32 C33 3(2)
C41 C31 C32 C33 178.4(13)
C31 C32 C33 C34 -4(2)
C35 O3 C34 C33 175.0(10)
C35 O3 C34 C29 -7.4(17)
C32 C33 C34 O3 -177.5(11)
C32 C33 C34 C29 4.8(18)
C30 C29 C34 O3 179.0(10)
Si3 C29 C34 O3 4.6(16)
C30 C29 C34 C33 -3.6(16)
Si3 C29 C34 C33 -178.0(8)
C34 O3 C35 C40 0.9(18)
C34 O3 C35 C36 -176.8(10)
C40 C35 C36 C37 4.4(19)
O3 C35 C36 C37 -177.8(10)
C35 C36 C37 C38 -3.5(19)
C36 C37 C38 C39 0.6(19)
C36 C37 C38 C42 -178.5(12)
C37 C38 C39 C40 1.9(18)
C42 C38 C39 C40 -179.0(11)
C36 C35 C40 C39 -1.9(18)
O3 C35 C40 C39 -179.4(10)
C36 C35 C40 Si3 -175.3(9)
O3 C35 C40 Si3 7.3(17)
C38 C39 C40 C35 -1.2(17)
C38 C39 C40 Si3 172.2(9)
C29 Si3 C40 C35 -7.8(11)
Pt3 Si3 C40 C35 130.3(9)
Pt1 Si3 C40 C35 -145.4(8)
C29 Si3 C40 C39 179.3(9)
Pt3 Si3 C40 C39 -42.6(10)
Pt1 Si3 C40 C39 41.7(11)
C113 P1 C101 C106 95.8(11)
C107 P1 C101 C106 -11.8(12)
Pt1 P1 C101 C106 -138.2(9)
C113 P1 C101 C102 -80.4(10)
C107 P1 C101 C102 172.0(9)
Pt1 P1 C101 C102 45.6(10)
C106 C101 C102 C103 1.1(17)
P1 C101 C102 C103 177.7(9)
C101 C102 C103 C104 0.4(18)
C102 C103 C104 C105 -0.1(19)
C103 C104 C105 C106 -2(2)
C104 C105 C106 C101 3(2)
C102 C101 C106 C105 -2.9(18)
P1 C101 C106 C105 -179.2(10)
C101 P1 C107 C108 -111.4(9)
C113 P1 C107 C108 143.3(9)
Pt1 P1 C107 C108 16.1(10)
C101 P1 C107 C112 66.6(10)
C113 P1 C107 C112 -38.8(10)
Pt1 P1 C107 C112 -165.9(8)
C112 C107 C108 C109 -2.6(17)
P1 C107 C108 C109 175.5(9)
C107 C108 C109 C110 2.0(18)
C108 C109 C110 C111 0.4(19)
C109 C110 C111 C112 -2.1(19)
C110 C111 C112 C107 1.5(17)
C108 C107 C112 C111 0.8(16)
P1 C107 C112 C111 -177.1(9)
C101 P1 C113 C118 48.2(10)
C107 P1 C113 C118 155.5(9)
Pt1 P1 C113 C118 -78.1(10)
C101 P1 C113 C114 -140.8(9)
C107 P1 C113 C114 -33.4(10)
Pt1 P1 C113 C114 92.9(9)
C118 C113 C114 C115 -3.3(16)
P1 C113 C114 C115 -174.7(8)
C113 C114 C115 C116 3.1(18)
C114 C115 C116 C117 -1(2)
C115 C116 C117 C118 -1(2)
C116 C117 C118 C113 1(2)
C114 C113 C118 C117 1.3(18)
P1 C113 C118 C117 172.6(10)
C207 P2 C201 C206 6.3(12)
C213 P2 C201 C206 110.8(11)
Pt2 P2 C201 C206 -117.6(10)
C207 P2 C201 C202 -172.7(9)
C213 P2 C201 C202 -68.2(10)
Pt2 P2 C201 C202 63.4(9)
C206 C201 C202 C203 5.6(18)
P2 C201 C202 C203 -175.3(9)
C201 C202 C203 C204 -5(2)
C202 C203 C204 C205 3(2)
C203 C204 C205 C206 -2(2)
C202 C201 C206 C205 -5.0(18)
P2 C201 C206 C205 176.0(10)
C204 C205 C206 C201 3(2)
C213 P2 C207 C208 130.0(9)
C201 P2 C207 C208 -122.4(9)
Pt2 P2 C207 C208 1.0(10)
C213 P2 C207 C212 -46.1(11)
C201 P2 C207 C212 61.6(11)
Pt2 P2 C207 C212 -175.0(9)
C212 C207 C208 C209 -2.7(18)
P2 C207 C208 C209 -178.9(9)
C207 C208 C209 C210 0.0(19)
C208 C209 C210 C211 2(2)
C209 C210 C211 C212 -1(2)
C210 C211 C212 C207 -1(2)
C208 C207 C212 C211 3.3(19)
P2 C207 C212 C211 179.4(11)
C207 P2 C213 C214 115.7(11)
C201 P2 C213 C214 8.4(12)
Pt2 P2 C213 C214 -119.3(10)
C207 P2 C213 C218 -65.2(9)
C201 P2 C213 C218 -172.5(9)
Pt2 P2 C213 C218 59.8(10)
C218 C213 C214 C215 1.5(19)
P2 C213 C214 C215 -179.4(11)
C213 C214 C215 C216 -1(2)
C214 C215 C216 C217 0(2)
C215 C216 C217 C218 -1(2)
C216 C217 C218 C213 2(2)
C214 C213 C218 C217 -1.8(17)
P2 C213 C218 C217 179.0(9)
C307 P3 C301 C306 -16.2(11)
C313 P3 C301 C306 -126.7(10)
Pt3 P3 C301 C306 111.2(10)
C307 P3 C301 C302 166.7(9)
C313 P3 C301 C302 56.3(10)
Pt3 P3 C301 C302 -65.8(10)
C306 C301 C302 C303 3.5(17)
P3 C301 C302 C303 -179.3(9)
C301 C302 C303 C304 -0.8(19)
C302 C303 C304 C305 -2(2)
C303 C304 C305 C306 3(2)
C302 C301 C306 C305 -3.2(18)
P3 C301 C306 C305 179.7(10)
C304 C305 C306 C301 0(2)
C301 P3 C307 C312 -101.2(10)
C313 P3 C307 C312 3.1(11)
Pt3 P3 C307 C312 126.7(9)
C301 P3 C307 C308 81.9(9)
C313 P3 C307 C308 -173.9(8)
Pt3 P3 C307 C308 -50.3(9)
C312 C307 C308 C309 2.3(17)
P3 C307 C308 C309 179.6(10)
C307 C308 C309 C310 -2(2)
C308 C309 C310 C311 1(2)
C309 C310 C311 C312 1(2)
C310 C311 C312 C307 -0.6(18)
C308 C307 C312 C311 -0.9(17)
P3 C307 C312 C311 -177.9(9)
C301 P3 C313 C318 -129.0(9)
C307 P3 C313 C318 124.7(9)
Pt3 P3 C313 C318 -0.2(10)
C301 P3 C313 C314 47.9(11)
C307 P3 C313 C314 -58.4(11)
Pt3 P3 C313 C314 176.8(9)
C318 C313 C314 C315 -0.5(18)
P3 C313 C314 C315 -177.4(9)
C313 C314 C315 C316 -2.4(19)
C314 C315 C316 C317 6(2)
C315 C316 C317 C318 -5.9(19)
C314 C313 C318 C317 0.2(17)
P3 C313 C318 C317 177.2(9)
C316 C317 C318 C313 3.0(18)
C6S C1S C2S C3S 1(2)
C7S C1S C2S C3S -177.6(14)
C1S C2S C3S C4S 1(3)
C2S C3S C4S C5S -3(2)
C3S C4S C5S C6S 3(2)
C4S C5S C6S C1S -1(2)
C2S C1S C6S C5S -1(2)
C7S C1S C6S C5S 177.8(13)
C13S C8S C9S C10S -2(3)
C14S C8S C9S C10S -177.5(17)
C8S C9S C10S C11S 2(3)
C9S C10S C11S C12S -2(2)
C10S C11S C12S C13S 3(2)
C11S C12S C13S C8S -3(2)
C9S C8S C13S C12S 2(2)
C14S C8S C13S C12S 178.0(16)
C6' C1' C2' C3' 0.0
C1' C2' C3' C4' 0.0
C2' C3' C4' C5' 0.0
C3' C4' C5' C6' 0.0
C4' C5' C6' C1' 0.0
C2' C1' C6' C5' 0.0
